data_7002904
loop_
_publ_author_name
'Liu, Hui'
'Tian, Jinlei'
'Kou, Yingying'
'Zhang, Jingyan'
'Feng, Li'
'Li, Dongdong'
'Gu, Wen'
'Liu, Xin'
'Liao, Daizheng'
'Cheng, Peng'
'Ribas, Joan'
'Yan, Shiping'

_publ_section_title
;
 Synthesis, structures and magnetic properties of polynuclear
 mixed-valence MnIIMnIII complexes containing
 3-(2-phenol)-5-(pyridin-2-yl)-1,2,4-triazole ligand
;
_journal_issue 47
_journal_name_full 'Dalton Transactions'
_journal_page_first 10511
_journal_page_last 10517
_journal_paper_doi 10.1039/b904553h
_journal_year 2009
_chemical_formula_moiety 'C30 H32 Mn2 N9 O8'
_chemical_formula_sum 'C30 H32 Mn2 N9 O8'
_chemical_formula_weight 756.53
_chemical_name_systematic
;
?
;
_space_group_IT_number 14
_symmetry_cell_setting monoclinic
_symmetry_space_group_name_Hall '-P 2ybc'
_symmetry_space_group_name_H-M 'P 1 21/c 1'
_atom_sites_solution_hydrogens geom
_atom_sites_solution_primary direct
_atom_sites_solution_secondary difmap
_audit_creation_method SHELXL-97
_cell_angle_alpha 90.00
_cell_angle_beta 114.113(8)
_cell_angle_gamma 90.00
_cell_formula_units_Z 4
_cell_length_a 14.973(11)
_cell_length_b 13.324(13)
_cell_length_c 17.853(13)
_cell_measurement_reflns_used 8014
_cell_measurement_temperature 293(2)
_cell_measurement_theta_max 28.0
_cell_measurement_theta_min 1.5
_cell_volume 3251(5)
_computing_cell_refinement CrystalClear
_computing_data_collection CrystalClear
_computing_data_reduction CrystalClear
_computing_publication_material 'CrystalStructure 3.7.0'
_computing_structure_refinement 'SHELXL-97 (Sheldrick, 1997)'
_computing_structure_solution 'SHELXS-97 (Sheldrick, 1990)'
_diffrn_ambient_temperature 293(2)
_diffrn_detector_area_resol_mean 7.31
_diffrn_measured_fraction_theta_full 0.997
_diffrn_measured_fraction_theta_max 0.997
_diffrn_measurement_device_type 'Rigaku Saturn'
_diffrn_measurement_method \w
_diffrn_radiation_monochromator confacal
_diffrn_radiation_source 'Rotating anode'
_diffrn_radiation_type MoK\a
_diffrn_radiation_wavelength 0.71070
_diffrn_reflns_av_R_equivalents 0.1568
_diffrn_reflns_av_sigmaI/netI 0.1567
_diffrn_reflns_limit_h_max 15
_diffrn_reflns_limit_h_min -17
_diffrn_reflns_limit_k_max 15
_diffrn_reflns_limit_k_min -14
_diffrn_reflns_limit_l_max 21
_diffrn_reflns_limit_l_min -20
_diffrn_reflns_number 18273
_diffrn_reflns_theta_full 25.00
_diffrn_reflns_theta_max 25.00
_diffrn_reflns_theta_min 1.49
_exptl_absorpt_coefficient_mu 0.842
_exptl_absorpt_correction_T_max 0.8497
_exptl_absorpt_correction_T_min 0.8497
_exptl_absorpt_correction_type multi-scan
_exptl_absorpt_process_details 'Jacobson, R. (1998) Private communication'
_exptl_crystal_colour dark-green
_exptl_crystal_density_diffrn 1.546
_exptl_crystal_density_meas dark-green
_exptl_crystal_density_method 'not measured'
_exptl_crystal_description prism
_exptl_crystal_F_000 1556
_exptl_crystal_size_max 0.20
_exptl_crystal_size_mid 0.20
_exptl_crystal_size_min 0.20
_refine_diff_density_max 0.484
_refine_diff_density_min -0.660
_refine_diff_density_rms 0.100
_refine_ls_extinction_method none
_refine_ls_goodness_of_fit_ref 0.837
_refine_ls_hydrogen_treatment mixed
_refine_ls_matrix_type full
_refine_ls_number_parameters 458
_refine_ls_number_reflns 5711
_refine_ls_number_restraints 4
_refine_ls_restrained_S_all 0.837
_refine_ls_R_factor_all 0.1147
_refine_ls_R_factor_gt 0.0700
_refine_ls_shift/su_max 0.001
_refine_ls_shift/su_mean 0.000
_refine_ls_structure_factor_coef Fsqd
_refine_ls_weighting_details 'calc w=1/[\s^2^(Fo^2^)+(0.0744P)^2^+0.0000P] where P=(Fo^2^+2Fc^2^)/3'
_refine_ls_weighting_scheme calc
_refine_ls_wR_factor_gt 0.1542
_refine_ls_wR_factor_ref 0.1864
_reflns_number_gt 2686
_reflns_number_total 5711
_reflns_threshold_expression >2sigma(I)
_cod_data_source_file b904553h.txt
_cod_data_source_block shelxl1
_cod_original_cell_volume 3251(6)
_cod_database_code 7002904

loop_
_symmetry_equiv_pos_as_xyz
'x, y, z'
'-x, y+1/2, -z+1/2'
'-x, -y, -z'
'x, -y-1/2, z-1/2'

loop_
_atom_site_label
_atom_site_type_symbol
_atom_site_fract_x
_atom_site_fract_y
_atom_site_fract_z
_atom_site_U_iso_or_equiv
_atom_site_adp_type
_atom_site_occupancy
_atom_site_symmetry_multiplicity
_atom_site_calc_flag
_atom_site_refinement_flags
_atom_site_disorder_assembly
_atom_site_disorder_group
Mn1 Mn 0.32434(7) 0.39053(7) 0.21495(5) 0.0402(3) Uani 1 1 d . . .
Mn2 Mn 0.12861(7) 0.56511(7) 0.27983(5) 0.0425(3) Uani 1 1 d . . .
O1 O 0.3354(3) 0.3492(3) 0.1181(2) 0.0480(11) Uani 1 1 d . . .
O2 O 0.4100(3) 0.2845(3) 0.2649(2) 0.0462(11) Uani 1 1 d . . .
O3 O 0.2114(3) 0.7127(3) 0.2960(3) 0.0533(12) Uani 1 1 d . . .
H3A H 0.1858 0.7694 0.3105 0.064 Uiso 1 1 d R . .
O4 O 0.4540(3) 0.4970(3) 0.2447(2) 0.0534(12) Uani 1 1 d . . .
H4A H 0.4572 0.5539 0.2759 0.064 Uiso 1 1 d R . .
O5 O 0.1953(3) 0.2841(3) 0.1935(3) 0.0563(12) Uani 1 1 d . . .
H5A H 0.1360 0.3110 0.1891 0.068 Uiso 1 1 d R . .
O6 O 1.0022(4) 0.3430(4) 0.1265(3) 0.0568(12) Uani 1 1 d D . .
H6A H 1.005(5) 0.389(4) 0.161(3) 0.068 Uiso 1 1 d D . .
H6B H 0.967(4) 0.357(5) 0.0767(14) 0.068 Uiso 1 1 d D . .
O7 O 0.5435(4) 0.6463(4) 0.3601(3) 0.0642(14) Uani 1 1 d D . .
H7A H 0.567(5) 0.638(5) 0.4115(9) 0.077 Uiso 1 1 d D . .
H7B H 0.557(5) 0.706(2) 0.352(4) 0.077 Uiso 1 1 d D . .
O8 O -0.1187(4) 0.3857(4) 0.2851(3) 0.0744(16) Uani 1 1 d . . .
N1 N 0.0127(4) 0.6549(4) 0.1785(3) 0.0475(14) Uani 1 1 d . . .
N2 N 0.1165(4) 0.5733(4) 0.0352(3) 0.0450(13) Uani 1 1 d . . .
N3 N 0.2207(3) 0.4905(4) 0.1444(3) 0.0405(12) Uani 1 1 d . . .
N4 N 0.1561(3) 0.5389(4) 0.1691(3) 0.0414(13) Uani 1 1 d . . .
N5 N 0.1588(4) 0.5752(4) 0.4155(3) 0.0474(14) Uani 1 1 d . . .
N6 N 0.3730(3) 0.4164(4) 0.4635(3) 0.0409(12) Uani 1 1 d . . .
N7 N 0.3298(3) 0.4248(4) 0.3274(3) 0.0403(12) Uani 1 1 d . . .
N8 N 0.2627(3) 0.4782(4) 0.3455(3) 0.0411(12) Uani 1 1 d . . .
N9 N 0.0131(4) 0.4640(4) 0.2666(3) 0.0598(16) Uani 1 1 d . . .
C1 C -0.0605(5) 0.7065(5) 0.1850(4) 0.0570(19) Uani 1 1 d . . .
H1 H -0.0610 0.7123 0.2368 0.068 Uiso 1 1 calc R . .
C2 C -0.1358(5) 0.7518(5) 0.1192(4) 0.0523(18) Uani 1 1 d . . .
H2 H -0.1855 0.7862 0.1268 0.063 Uiso 1 1 calc R . .
C3 C -0.1351(5) 0.7449(5) 0.0433(4) 0.0568(19) Uani 1 1 d . . .
H3 H -0.1838 0.7752 -0.0019 0.068 Uiso 1 1 calc R . .
C4 C -0.0593(5) 0.6909(5) 0.0350(4) 0.0483(17) Uani 1 1 d . . .
H4 H -0.0574 0.6851 -0.0162 0.058 Uiso 1 1 calc R . .
C5 C 0.0126(4) 0.6463(4) 0.1029(4) 0.0408(15) Uani 1 1 d . . .
C6 C 0.0951(4) 0.5857(4) 0.1007(4) 0.0402(15) Uani 1 1 d . . .
C7 C 0.1968(4) 0.5128(4) 0.0659(4) 0.0411(15) Uani 1 1 d . . .
C8 C 0.2520(5) 0.4768(5) 0.0196(4) 0.0446(16) Uani 1 1 d . . .
C9 C 0.2353(5) 0.5202(5) -0.0570(4) 0.0506(17) Uani 1 1 d . . .
H9 H 0.1892 0.5712 -0.0774 0.061 Uiso 1 1 calc R . .
C10 C 0.2856(5) 0.4893(5) -0.1024(4) 0.065(2) Uani 1 1 d . . .
H10 H 0.2731 0.5178 -0.1533 0.078 Uiso 1 1 calc R . .
C11 C 0.3563(5) 0.4135(5) -0.0699(4) 0.063(2) Uani 1 1 d . . .
H11 H 0.3923 0.3924 -0.0989 0.075 Uiso 1 1 calc R . .
C12 C 0.3726(5) 0.3705(5) 0.0042(4) 0.0565(19) Uani 1 1 d . . .
H12 H 0.4202 0.3210 0.0252 0.068 Uiso 1 1 calc R . .
C13 C 0.3195(5) 0.3995(4) 0.0488(4) 0.0423(15) Uani 1 1 d . . .
C14 C 0.1061(5) 0.6237(5) 0.4504(4) 0.060(2) Uani 1 1 d . . .
H14 H 0.0544 0.6640 0.4171 0.071 Uiso 1 1 calc R . .
C15 C 0.1246(6) 0.6169(6) 0.5315(4) 0.072(2) Uani 1 1 d . . .
H15 H 0.0841 0.6489 0.5520 0.087 Uiso 1 1 calc R . .
C16 C 0.2043(5) 0.5620(6) 0.5831(4) 0.070(2) Uani 1 1 d . . .
H16 H 0.2191 0.5580 0.6389 0.084 Uiso 1 1 calc R . .
C17 C 0.2616(5) 0.5131(5) 0.5502(4) 0.0558(19) Uani 1 1 d . . .
H17 H 0.3159 0.4759 0.5835 0.067 Uiso 1 1 calc R . .
C18 C 0.2363(4) 0.5208(5) 0.4666(4) 0.0418(15) Uani 1 1 d . . .
C19 C 0.2935(4) 0.4704(4) 0.4267(4) 0.0397(15) Uani 1 1 d . . .
C20 C 0.3949(4) 0.3893(4) 0.4003(3) 0.0380(14) Uani 1 1 d . . .
C21 C 0.4804(4) 0.3292(4) 0.4082(4) 0.0393(15) Uani 1 1 d . . .
C22 C 0.5580(4) 0.3192(5) 0.4842(4) 0.0477(16) Uani 1 1 d . . .
H22 H 0.5552 0.3503 0.5298 0.057 Uiso 1 1 calc R . .
C23 C 0.6384(5) 0.2644(5) 0.4927(4) 0.0513(18) Uani 1 1 d . . .
H23 H 0.6893 0.2565 0.5443 0.062 Uiso 1 1 calc R . .
C24 C 0.6444(5) 0.2202(5) 0.4244(4) 0.0567(19) Uani 1 1 d . . .
H24 H 0.7001 0.1844 0.4299 0.068 Uiso 1 1 calc R . .
C25 C 0.5688(4) 0.2292(5) 0.3496(4) 0.0469(16) Uani 1 1 d . . .
H25 H 0.5734 0.1995 0.3042 0.056 Uiso 1 1 calc R . .
C26 C 0.4844(4) 0.2823(4) 0.3395(4) 0.0423(15) Uani 1 1 d . . .
C27 C 0.3007(5) 0.7230(5) 0.2849(5) 0.074(2) Uani 1 1 d . . .
H27A H 0.3381 0.6622 0.3016 0.111 Uiso 1 1 calc R . .
H27B H 0.3381 0.7779 0.3176 0.111 Uiso 1 1 calc R . .
H27C H 0.2858 0.7359 0.2281 0.111 Uiso 1 1 calc R . .
C28 C 0.5304(5) 0.4806(6) 0.2181(4) 0.072(2) Uani 1 1 d . . .
H28A H 0.5919 0.4759 0.2649 0.108 Uiso 1 1 calc R . .
H28B H 0.5325 0.5355 0.1840 0.108 Uiso 1 1 calc R . .
H28C H 0.5184 0.4192 0.1873 0.108 Uiso 1 1 calc R . .
C29 C 0.2034(5) 0.1794(5) 0.1868(5) 0.076(2) Uani 1 1 d . . .
H29A H 0.2580 0.1648 0.1736 0.114 Uiso 1 1 calc R . .
H29B H 0.1445 0.1540 0.1443 0.114 Uiso 1 1 calc R . .
H29C H 0.2131 0.1482 0.2381 0.114 Uiso 1 1 calc R . .
C30 C -0.0524(6) 0.4267(5) 0.2761(4) 0.0539(18) Uani 1 1 d . . .

loop_
_atom_site_aniso_label
_atom_site_aniso_U_11
_atom_site_aniso_U_22
_atom_site_aniso_U_33
_atom_site_aniso_U_23
_atom_site_aniso_U_13
_atom_site_aniso_U_12
Mn1 0.0421(6) 0.0504(6) 0.0391(6) 0.0010(4) 0.0278(5) 0.0055(5)
Mn2 0.0414(6) 0.0569(7) 0.0405(6) 0.0030(4) 0.0283(5) 0.0053(5)
O1 0.062(3) 0.055(3) 0.043(3) -0.001(2) 0.038(2) 0.013(2)
O2 0.042(3) 0.051(3) 0.047(3) 0.001(2) 0.021(2) 0.008(2)
O3 0.052(3) 0.061(3) 0.062(3) -0.003(2) 0.039(2) -0.002(2)
O4 0.056(3) 0.064(3) 0.059(3) -0.008(2) 0.043(2) -0.009(2)
O5 0.046(3) 0.055(3) 0.074(3) -0.003(2) 0.031(2) -0.002(2)
O6 0.056(3) 0.069(3) 0.048(3) -0.007(3) 0.024(3) 0.005(3)
O7 0.068(4) 0.072(3) 0.058(3) 0.003(3) 0.032(3) 0.000(3)
O8 0.087(4) 0.080(4) 0.092(4) -0.016(3) 0.074(3) -0.023(3)
N1 0.045(3) 0.054(3) 0.056(4) -0.005(3) 0.032(3) -0.003(3)
N2 0.044(3) 0.060(3) 0.044(3) 0.005(3) 0.032(3) 0.007(3)
N3 0.037(3) 0.050(3) 0.044(3) 0.001(2) 0.026(3) 0.006(2)
N4 0.036(3) 0.058(3) 0.039(3) -0.001(2) 0.023(3) 0.008(3)
N5 0.050(3) 0.060(4) 0.046(3) 0.001(3) 0.033(3) 0.006(3)
N6 0.041(3) 0.056(3) 0.035(3) 0.004(2) 0.025(2) 0.013(3)
N7 0.042(3) 0.052(3) 0.042(3) -0.004(2) 0.033(3) 0.002(3)
N8 0.040(3) 0.056(3) 0.036(3) 0.002(2) 0.024(2) 0.011(3)
N9 0.063(4) 0.067(4) 0.069(4) -0.008(3) 0.047(3) -0.016(3)
C1 0.049(4) 0.077(5) 0.061(5) -0.007(4) 0.038(4) 0.004(4)
C2 0.043(4) 0.057(4) 0.065(5) -0.005(4) 0.031(4) 0.010(3)
C3 0.047(4) 0.068(5) 0.060(5) -0.001(4) 0.026(4) 0.007(4)
C4 0.054(4) 0.056(4) 0.046(4) 0.003(3) 0.031(3) 0.005(4)
C5 0.046(4) 0.043(4) 0.046(4) -0.002(3) 0.031(3) -0.002(3)
C6 0.035(3) 0.055(4) 0.040(4) -0.010(3) 0.024(3) -0.007(3)
C7 0.046(4) 0.049(4) 0.039(4) 0.003(3) 0.029(3) -0.006(3)
C8 0.050(4) 0.053(4) 0.047(4) -0.004(3) 0.036(3) 0.000(3)
C9 0.056(4) 0.053(4) 0.054(4) 0.008(3) 0.033(4) 0.011(3)
C10 0.088(6) 0.079(5) 0.051(4) 0.011(4) 0.053(4) 0.006(5)
C11 0.085(6) 0.069(5) 0.063(5) 0.005(4) 0.060(4) 0.022(4)
C12 0.071(5) 0.066(5) 0.053(4) 0.009(4) 0.046(4) 0.016(4)
C13 0.051(4) 0.045(4) 0.040(4) -0.002(3) 0.028(3) 0.002(3)
C14 0.054(5) 0.082(5) 0.049(5) 0.004(4) 0.027(4) 0.026(4)
C15 0.075(5) 0.108(7) 0.056(5) -0.003(4) 0.050(4) 0.024(5)
C16 0.077(6) 0.100(6) 0.049(5) 0.005(4) 0.042(4) 0.028(5)
C17 0.058(5) 0.075(5) 0.048(4) 0.004(4) 0.036(4) 0.020(4)
C18 0.042(4) 0.052(4) 0.042(4) -0.001(3) 0.028(3) 0.003(3)
C19 0.046(4) 0.046(4) 0.038(4) 0.001(3) 0.029(3) -0.001(3)
C20 0.036(3) 0.048(4) 0.035(4) 0.004(3) 0.019(3) 0.002(3)
C21 0.040(4) 0.040(4) 0.048(4) -0.001(3) 0.029(3) -0.001(3)
C22 0.048(4) 0.060(4) 0.044(4) -0.001(3) 0.027(3) 0.002(3)
C23 0.037(4) 0.061(5) 0.051(4) -0.004(3) 0.013(3) 0.006(3)
C24 0.041(4) 0.069(5) 0.062(5) 0.004(4) 0.023(4) 0.022(4)
C25 0.046(4) 0.058(4) 0.048(4) -0.004(3) 0.031(3) 0.005(3)
C26 0.041(4) 0.046(4) 0.051(4) 0.006(3) 0.030(3) 0.004(3)
C27 0.047(4) 0.077(5) 0.112(7) 0.012(5) 0.046(5) -0.004(4)
C28 0.052(5) 0.110(7) 0.073(5) -0.010(5) 0.046(4) -0.006(4)
C29 0.074(6) 0.062(5) 0.112(7) 0.000(5) 0.057(5) -0.005(4)
C30 0.068(5) 0.058(5) 0.049(4) -0.007(3) 0.038(4) 0.007(4)

loop_
_atom_type_symbol
_atom_type_description
_atom_type_scat_dispersion_real
_atom_type_scat_dispersion_imag
_atom_type_scat_source
C C 0.0033 0.0016 'International Tables Vol C Tables 4.2.6.8 and 6.1.1.4'
H H 0.0000 0.0000 'International Tables Vol C Tables 4.2.6.8 and 6.1.1.4'
N N 0.0061 0.0033 'International Tables Vol C Tables 4.2.6.8 and 6.1.1.4'
O O 0.0106 0.0060 'International Tables Vol C Tables 4.2.6.8 and 6.1.1.4'
Mn Mn 0.3368 0.7283 'International Tables Vol C Tables 4.2.6.8 and 6.1.1.4'

loop_
_geom_angle_atom_site_label_1
_geom_angle_atom_site_label_2
_geom_angle_atom_site_label_3
_geom_angle
_geom_angle_site_symmetry_1
_geom_angle_site_symmetry_3
_geom_angle_publ_flag
O2 Mn1 O1 85.19(18) . . ?
O2 Mn1 N7 87.47(19) . . ?
O1 Mn1 N7 172.18(19) . . ?
O2 Mn1 N3 170.51(19) . . ?
O1 Mn1 N3 87.37(19) . . ?
N7 Mn1 N3 100.2(2) . . ?
O2 Mn1 O4 90.35(18) . . ?
O1 Mn1 O4 90.60(17) . . ?
N7 Mn1 O4 86.74(17) . . ?
N3 Mn1 O4 95.62(19) . . ?
O2 Mn1 O5 88.82(18) . . ?
O1 Mn1 O5 92.86(17) . . ?
N7 Mn1 O5 89.69(18) . . ?
N3 Mn1 O5 85.67(19) . . ?
O4 Mn1 O5 176.36(15) . . ?
N9 Mn2 N8 104.4(2) . . ?
N9 Mn2 N4 104.0(2) . . ?
N8 Mn2 N4 86.02(19) . . ?
N9 Mn2 N1 85.6(2) . . ?
N8 Mn2 N1 159.75(18) . . ?
N4 Mn2 N1 74.39(19) . . ?
N9 Mn2 O3 159.33(19) . . ?
N8 Mn2 O3 93.23(18) . . ?
N4 Mn2 O3 87.64(17) . . ?
N1 Mn2 O3 81.09(17) . . ?
N9 Mn2 N5 87.4(2) . . ?
N8 Mn2 N5 73.89(18) . . ?
N4 Mn2 N5 158.96(19) . . ?
N1 Mn2 N5 124.82(19) . . ?
O3 Mn2 N5 87.34(17) . . ?
C13 O1 Mn1 130.6(4) . . ?
C26 O2 Mn1 128.2(4) . . ?
C27 O3 Mn2 123.7(4) . . ?
C27 O3 H3A 118.2 . . ?
Mn2 O3 H3A 118.2 . . ?
C28 O4 Mn1 123.3(4) . . ?
C28 O4 H4A 118.3 . . ?
Mn1 O4 H4A 118.4 . . ?
C29 O5 Mn1 122.0(4) . . ?
C29 O5 H5A 119.0 . . ?
Mn1 O5 H5A 119.0 . . ?
H6A O6 H6B 115(7) . . ?
H7A O7 H7B 107(7) . . ?
C1 N1 C5 117.6(6) . . ?
C1 N1 Mn2 126.0(5) . . ?
C5 N1 Mn2 116.0(4) . . ?
C6 N2 C7 101.9(5) . . ?
C7 N3 N4 108.0(5) . . ?
C7 N3 Mn1 127.3(4) . . ?
N4 N3 Mn1 124.4(4) . . ?
C6 N4 N3 103.4(5) . . ?
C6 N4 Mn2 115.8(4) . . ?
N3 N4 Mn2 140.7(4) . . ?
C14 N5 C18 116.5(5) . . ?
C14 N5 Mn2 128.1(4) . . ?
C18 N5 Mn2 115.3(4) . . ?
C19 N6 C20 102.1(5) . . ?
C20 N7 N8 105.4(4) . . ?
C20 N7 Mn1 126.5(4) . . ?
N8 N7 Mn1 127.7(4) . . ?
C19 N8 N7 104.7(5) . . ?
C19 N8 Mn2 117.2(4) . . ?
N7 N8 Mn2 138.2(4) . . ?
C30 N9 Mn2 160.5(6) . . ?
N1 C1 C2 124.0(6) . . ?
N1 C1 H1 118.0 . . ?
C2 C1 H1 118.0 . . ?
C3 C2 C1 118.6(6) . . ?
C3 C2 H2 120.7 . . ?
C1 C2 H2 120.7 . . ?
C2 C3 C4 118.4(6) . . ?
C2 C3 H3 120.8 . . ?
C4 C3 H3 120.8 . . ?
C5 C4 C3 120.1(6) . . ?
C5 C4 H4 120.0 . . ?
C3 C4 H4 120.0 . . ?
N1 C5 C4 121.4(6) . . ?
N1 C5 C6 114.1(5) . . ?
C4 C5 C6 124.5(6) . . ?
N4 C6 N2 114.8(5) . . ?
N4 C6 C5 119.4(5) . . ?
N2 C6 C5 125.8(6) . . ?
N3 C7 N2 111.8(5) . . ?
N3 C7 C8 123.2(6) . . ?
N2 C7 C8 125.0(5) . . ?
C13 C8 C9 118.9(6) . . ?
C13 C8 C7 121.5(6) . . ?
C9 C8 C7 119.6(6) . . ?
C10 C9 C8 121.7(6) . . ?
C10 C9 H9 119.1 . . ?
C8 C9 H9 119.1 . . ?
C9 C10 C11 118.3(6) . . ?
C9 C10 H10 120.9 . . ?
C11 C10 H10 120.9 . . ?
C12 C11 C10 120.4(6) . . ?
C12 C11 H11 119.8 . . ?
C10 C11 H11 119.8 . . ?
C11 C12 C13 121.3(6) . . ?
C11 C12 H12 119.4 . . ?
C13 C12 H12 119.4 . . ?
O1 C13 C8 123.1(5) . . ?
O1 C13 C12 117.5(6) . . ?
C8 C13 C12 119.4(6) . . ?
N5 C14 C15 123.7(6) . . ?
N5 C14 H14 118.2 . . ?
C15 C14 H14 118.2 . . ?
C14 C15 C16 119.3(6) . . ?
C14 C15 H15 120.4 . . ?
C16 C15 H15 120.4 . . ?
C15 C16 C17 118.9(7) . . ?
C15 C16 H16 120.6 . . ?
C17 C16 H16 120.6 . . ?
C16 C17 C18 118.5(6) . . ?
C16 C17 H17 120.7 . . ?
C18 C17 H17 120.7 . . ?
N5 C18 C17 123.1(6) . . ?
N5 C18 C19 115.1(5) . . ?
C17 C18 C19 121.8(6) . . ?
N6 C19 N8 115.2(5) . . ?
N6 C19 C18 126.4(5) . . ?
N8 C19 C18 118.4(5) . . ?
N6 C20 N7 112.7(5) . . ?
N6 C20 C21 124.5(5) . . ?
N7 C20 C21 122.8(5) . . ?
C22 C21 C26 119.7(6) . . ?
C22 C21 C20 119.9(5) . . ?
C26 C21 C20 120.5(5) . . ?
C23 C22 C21 120.7(6) . . ?
C23 C22 H22 119.6 . . ?
C21 C22 H22 119.6 . . ?
C22 C23 C24 120.0(6) . . ?
C22 C23 H23 120.0 . . ?
C24 C23 H23 120.0 . . ?
C25 C24 C23 119.9(6) . . ?
C25 C24 H24 120.1 . . ?
C23 C24 H24 120.1 . . ?
C24 C25 C26 121.4(6) . . ?
C24 C25 H25 119.3 . . ?
C26 C25 H25 119.3 . . ?
O2 C26 C25 118.7(6) . . ?
O2 C26 C21 123.0(5) . . ?
C25 C26 C21 118.3(6) . . ?
O3 C27 H27A 109.5 . . ?
O3 C27 H27B 109.5 . . ?
H27A C27 H27B 109.5 . . ?
O3 C27 H27C 109.5 . . ?
H27A C27 H27C 109.5 . . ?
H27B C27 H27C 109.5 . . ?
O4 C28 H28A 109.5 . . ?
O4 C28 H28B 109.5 . . ?
H28A C28 H28B 109.5 . . ?
O4 C28 H28C 109.5 . . ?
H28A C28 H28C 109.5 . . ?
H28B C28 H28C 109.5 . . ?
O5 C29 H29A 109.5 . . ?
O5 C29 H29B 109.5 . . ?
H29A C29 H29B 109.5 . . ?
O5 C29 H29C 109.5 . . ?
H29A C29 H29C 109.5 . . ?
H29B C29 H29C 109.5 . . ?
N9 C30 O8 178.0(8) . . ?

loop_
_geom_bond_atom_site_label_1
_geom_bond_atom_site_label_2
_geom_bond_distance
_geom_bond_site_symmetry_2
_geom_bond_publ_flag
Mn1 O2 1.871(4) . ?
Mn1 O1 1.885(4) . ?
Mn1 N7 2.029(5) . ?
Mn1 N3 2.042(5) . ?
Mn1 O4 2.285(4) . ?
Mn1 O5 2.299(5) . ?
Mn2 N9 2.128(6) . ?
Mn2 N8 2.196(5) . ?
Mn2 N4 2.206(5) . ?
Mn2 N1 2.270(5) . ?
Mn2 O3 2.279(5) . ?
Mn2 N5 2.279(5) . ?
O1 C13 1.341(7) . ?
O2 C26 1.343(7) . ?
O3 C27 1.437(7) . ?
O3 H3A 0.9300 . ?
O4 C28 1.425(7) . ?
O4 H4A 0.9300 . ?
O5 C29 1.410(7) . ?
O5 H5A 0.9300 . ?
O6 H6A 0.850(10) . ?
O6 H6B 0.847(10) . ?
O7 H7A 0.845(10) . ?
O7 H7B 0.848(10) . ?
O8 C30 1.201(8) . ?
N1 C1 1.337(7) . ?
N1 C5 1.354(7) . ?
N2 C6 1.343(7) . ?
N2 C7 1.362(7) . ?
N3 C7 1.330(7) . ?
N3 N4 1.377(6) . ?
N4 C6 1.343(7) . ?
N5 C14 1.352(7) . ?
N5 C18 1.356(7) . ?
N6 C19 1.314(7) . ?
N6 C20 1.346(7) . ?
N7 C20 1.352(7) . ?
N7 N8 1.373(6) . ?
N8 C19 1.334(7) . ?
N9 C30 1.172(8) . ?
C1 C2 1.391(8) . ?
C1 H1 0.9300 . ?
C2 C3 1.362(9) . ?
C2 H2 0.9300 . ?
C3 C4 1.401(8) . ?
C3 H3 0.9300 . ?
C4 C5 1.384(8) . ?
C4 H4 0.9300 . ?
C5 C6 1.491(8) . ?
C7 C8 1.469(8) . ?
C8 C13 1.386(8) . ?
C8 C9 1.411(8) . ?
C9 C10 1.375(8) . ?
C9 H9 0.9300 . ?
C10 C11 1.407(9) . ?
C10 H10 0.9300 . ?
C11 C12 1.369(8) . ?
C11 H11 0.9300 . ?
C12 C13 1.390(8) . ?
C12 H12 0.9300 . ?
C14 C15 1.362(9) . ?
C14 H14 0.9300 . ?
C15 C16 1.381(9) . ?
C15 H15 0.9300 . ?
C16 C17 1.385(8) . ?
C16 H16 0.9300 . ?
C17 C18 1.386(8) . ?
C17 H17 0.9300 . ?
C18 C19 1.480(8) . ?
C20 C21 1.466(8) . ?
C21 C22 1.386(8) . ?
C21 C26 1.401(8) . ?
C22 C23 1.363(8) . ?
C22 H22 0.9300 . ?
C23 C24 1.390(8) . ?
C23 H23 0.9300 . ?
C24 C25 1.358(8) . ?
C24 H24 0.9300 . ?
C25 C26 1.394(8) . ?
C25 H25 0.9300 . ?
C27 H27A 0.9600 . ?
C27 H27B 0.9600 . ?
C27 H27C 0.9600 . ?
C28 H28A 0.9600 . ?
C28 H28B 0.9600 . ?
C28 H28C 0.9600 . ?
C29 H29A 0.9600 . ?
C29 H29B 0.9600 . ?
C29 H29C 0.9600 . ?

loop_
_geom_hbond_atom_site_label_D
_geom_hbond_atom_site_label_H
_geom_hbond_atom_site_label_A
_geom_hbond_distance_DH
_geom_hbond_distance_HA
_geom_hbond_distance_DA
_geom_hbond_angle_DHA
_geom_hbond_site_symmetry_A
O3 H3A O8 0.93 2.22 2.773(7) 117.5 2
O4 H4A O7 0.93 1.96 2.782(7) 145.6 .
O5 H5A O6 0.93 1.90 2.754(7) 151.1 1_455
O6 H6B N2 0.847(10) 2.09(2) 2.922(7) 166(6) 3_665
O7 H7A N6 0.845(10) 2.161(18) 2.994(7) 168(6) 3_666
O7 H7B O1 0.848(10) 2.41(3) 3.189(7) 153(6) 2_655
O7 H7B O2 0.848(10) 2.55(5) 3.182(7) 132(6) 2_655

loop_
_geom_torsion_atom_site_label_1
_geom_torsion_atom_site_label_2
_geom_torsion_atom_site_label_3
_geom_torsion_atom_site_label_4
_geom_torsion
_geom_torsion_site_symmetry_1
_geom_torsion_site_symmetry_2
_geom_torsion_site_symmetry_3
_geom_torsion_site_symmetry_4
_geom_torsion_publ_flag
O2 Mn1 O1 C13 -157.9(5) . . . . ?
N7 Mn1 O1 C13 -137.6(13) . . . . ?
N3 Mn1 O1 C13 28.0(5) . . . . ?
O4 Mn1 O1 C13 -67.6(5) . . . . ?
O5 Mn1 O1 C13 113.5(5) . . . . ?
O1 Mn1 O2 C26 140.8(5) . . . . ?
N7 Mn1 O2 C26 -36.5(5) . . . . ?
N3 Mn1 O2 C26 179(95) . . . . ?
O4 Mn1 O2 C26 50.2(5) . . . . ?
O5 Mn1 O2 C26 -126.2(5) . . . . ?
N9 Mn2 O3 C27 -167.9(6) . . . . ?
N8 Mn2 O3 C27 43.1(5) . . . . ?
N4 Mn2 O3 C27 -42.8(5) . . . . ?
N1 Mn2 O3 C27 -117.4(5) . . . . ?
N5 Mn2 O3 C27 116.8(5) . . . . ?
O2 Mn1 O4 C28 57.6(5) . . . . ?
O1 Mn1 O4 C28 -27.6(5) . . . . ?
N7 Mn1 O4 C28 145.0(5) . . . . ?
N3 Mn1 O4 C28 -115.0(5) . . . . ?
O5 Mn1 O4 C28 134(2) . . . . ?
O2 Mn1 O5 C29 -26.1(5) . . . . ?
O1 Mn1 O5 C29 59.0(5) . . . . ?
N7 Mn1 O5 C29 -113.6(5) . . . . ?
N3 Mn1 O5 C29 146.2(5) . . . . ?
O4 Mn1 O5 C29 -103(2) . . . . ?
N9 Mn2 N1 C1 69.9(5) . . . . ?
N8 Mn2 N1 C1 -169.2(5) . . . . ?
N4 Mn2 N1 C1 175.7(5) . . . . ?
O3 Mn2 N1 C1 -94.3(5) . . . . ?
N5 Mn2 N1 C1 -13.8(6) . . . . ?
N9 Mn2 N1 C5 -102.9(4) . . . . ?
N8 Mn2 N1 C5 18.1(8) . . . . ?
N4 Mn2 N1 C5 2.9(4) . . . . ?
O3 Mn2 N1 C5 93.0(4) . . . . ?
N5 Mn2 N1 C5 173.4(4) . . . . ?
O2 Mn1 N3 C7 -47.1(14) . . . . ?
O1 Mn1 N3 C7 -8.7(5) . . . . ?
N7 Mn1 N3 C7 169.3(5) . . . . ?
O4 Mn1 N3 C7 81.6(5) . . . . ?
O5 Mn1 N3 C7 -101.8(5) . . . . ?
O2 Mn1 N3 N4 125.7(11) . . . . ?
O1 Mn1 N3 N4 164.1(4) . . . . ?
N7 Mn1 N3 N4 -17.9(5) . . . . ?
O4 Mn1 N3 N4 -105.6(4) . . . . ?
O5 Mn1 N3 N4 71.0(4) . . . . ?
C7 N3 N4 C6 1.6(6) . . . . ?
Mn1 N3 N4 C6 -172.4(4) . . . . ?
C7 N3 N4 Mn2 -175.4(5) . . . . ?
Mn1 N3 N4 Mn2 10.6(8) . . . . ?
N9 Mn2 N4 C6 81.4(4) . . . . ?
N8 Mn2 N4 C6 -174.7(4) . . . . ?
N1 Mn2 N4 C6 0.1(4) . . . . ?
O3 Mn2 N4 C6 -81.3(4) . . . . ?
N5 Mn2 N4 C6 -157.6(5) . . . . ?
N9 Mn2 N4 N3 -101.9(6) . . . . ?
N8 Mn2 N4 N3 2.0(6) . . . . ?
N1 Mn2 N4 N3 176.8(6) . . . . ?
O3 Mn2 N4 N3 95.4(6) . . . . ?
N5 Mn2 N4 N3 19.1(10) . . . . ?
N9 Mn2 N5 C14 -73.9(6) . . . . ?
N8 Mn2 N5 C14 -179.7(6) . . . . ?
N4 Mn2 N5 C14 162.5(6) . . . . ?
N1 Mn2 N5 C14 8.9(6) . . . . ?
O3 Mn2 N5 C14 86.1(6) . . . . ?
N9 Mn2 N5 C18 102.1(5) . . . . ?
N8 Mn2 N5 C18 -3.7(4) . . . . ?
N4 Mn2 N5 C18 -21.5(8) . . . . ?
N1 Mn2 N5 C18 -175.1(4) . . . . ?
O3 Mn2 N5 C18 -97.9(4) . . . . ?
O2 Mn1 N7 C20 13.7(5) . . . . ?
O1 Mn1 N7 C20 -6.6(17) . . . . ?
N3 Mn1 N7 C20 -172.0(5) . . . . ?
O4 Mn1 N7 C20 -76.8(5) . . . . ?
O5 Mn1 N7 C20 102.5(5) . . . . ?
O2 Mn1 N7 N8 -157.8(5) . . . . ?
O1 Mn1 N7 N8 -178.0(12) . . . . ?
N3 Mn1 N7 N8 16.6(5) . . . . ?
O4 Mn1 N7 N8 111.7(5) . . . . ?
O5 Mn1 N7 N8 -69.0(5) . . . . ?
C20 N7 N8 C19 0.3(6) . . . . ?
Mn1 N7 N8 C19 173.2(4) . . . . ?
C20 N7 N8 Mn2 -179.4(4) . . . . ?
Mn1 N7 N8 Mn2 -6.5(8) . . . . ?
N9 Mn2 N8 C19 -80.8(5) . . . . ?
N4 Mn2 N8 C19 175.8(4) . . . . ?
N1 Mn2 N8 C19 161.2(5) . . . . ?
O3 Mn2 N8 C19 88.4(4) . . . . ?
N5 Mn2 N8 C19 2.1(4) . . . . ?
N9 Mn2 N8 N7 98.9(6) . . . . ?
N4 Mn2 N8 N7 -4.5(6) . . . . ?
N1 Mn2 N8 N7 -19.1(9) . . . . ?
O3 Mn2 N8 N7 -92.0(6) . . . . ?
N5 Mn2 N8 N7 -178.2(6) . . . . ?
N8 Mn2 N9 C30 108.2(18) . . . . ?
N4 Mn2 N9 C30 -162.4(18) . . . . ?
N1 Mn2 N9 C30 -89.7(18) . . . . ?
O3 Mn2 N9 C30 -40(2) . . . . ?
N5 Mn2 N9 C30 35.6(18) . . . . ?
C5 N1 C1 C2 -0.3(9) . . . . ?
Mn2 N1 C1 C2 -173.0(5) . . . . ?
N1 C1 C2 C3 -0.8(10) . . . . ?
C1 C2 C3 C4 1.0(10) . . . . ?
C2 C3 C4 C5 0.0(10) . . . . ?
C1 N1 C5 C4 1.3(9) . . . . ?
Mn2 N1 C5 C4 174.7(4) . . . . ?
C1 N1 C5 C6 -178.6(5) . . . . ?
Mn2 N1 C5 C6 -5.2(6) . . . . ?
C3 C4 C5 N1 -1.2(9) . . . . ?
C3 C4 C5 C6 178.7(6) . . . . ?
N3 N4 C6 N2 -1.4(7) . . . . ?
Mn2 N4 C6 N2 176.5(4) . . . . ?
N3 N4 C6 C5 179.2(5) . . . . ?
Mn2 N4 C6 C5 -2.9(7) . . . . ?
C7 N2 C6 N4 0.6(7) . . . . ?
C7 N2 C6 C5 180.0(6) . . . . ?
N1 C5 C6 N4 5.5(8) . . . . ?
C4 C5 C6 N4 -174.4(6) . . . . ?
N1 C5 C6 N2 -173.8(5) . . . . ?
C4 C5 C6 N2 6.3(10) . . . . ?
N4 N3 C7 N2 -1.4(7) . . . . ?
Mn1 N3 C7 N2 172.4(4) . . . . ?
N4 N3 C7 C8 178.0(5) . . . . ?
Mn1 N3 C7 C8 -8.3(8) . . . . ?
C6 N2 C7 N3 0.5(7) . . . . ?
C6 N2 C7 C8 -178.9(6) . . . . ?
N3 C7 C8 C13 14.5(10) . . . . ?
N2 C7 C8 C13 -166.2(6) . . . . ?
N3 C7 C8 C9 -166.5(6) . . . . ?
N2 C7 C8 C9 12.7(10) . . . . ?
C13 C8 C9 C10 -1.3(10) . . . . ?
C7 C8 C9 C10 179.7(6) . . . . ?
C8 C9 C10 C11 -1.1(11) . . . . ?
C9 C10 C11 C12 1.5(11) . . . . ?
C10 C11 C12 C13 0.7(11) . . . . ?
Mn1 O1 C13 C8 -29.9(9) . . . . ?
Mn1 O1 C13 C12 151.3(5) . . . . ?
C9 C8 C13 O1 -175.4(6) . . . . ?
C7 C8 C13 O1 3.6(10) . . . . ?
C9 C8 C13 C12 3.4(10) . . . . ?
C7 C8 C13 C12 -177.6(6) . . . . ?
C11 C12 C13 O1 175.7(6) . . . . ?
C11 C12 C13 C8 -3.1(10) . . . . ?
C18 N5 C14 C15 -2.9(11) . . . . ?
Mn2 N5 C14 C15 173.1(6) . . . . ?
N5 C14 C15 C16 3.5(12) . . . . ?
C14 C15 C16 C17 -1.7(12) . . . . ?
C15 C16 C17 C18 -0.3(11) . . . . ?
C14 N5 C18 C17 0.7(9) . . . . ?
Mn2 N5 C18 C17 -175.8(5) . . . . ?
C14 N5 C18 C19 -178.8(6) . . . . ?
Mn2 N5 C18 C19 4.7(7) . . . . ?
C16 C17 C18 N5 0.9(10) . . . . ?
C16 C17 C18 C19 -179.7(6) . . . . ?
C20 N6 C19 N8 1.0(7) . . . . ?
C20 N6 C19 C18 -179.8(6) . . . . ?
N7 N8 C19 N6 -0.8(7) . . . . ?
Mn2 N8 C19 N6 178.9(4) . . . . ?
N7 N8 C19 C18 179.8(5) . . . . ?
Mn2 N8 C19 C18 -0.4(7) . . . . ?
N5 C18 C19 N6 177.8(6) . . . . ?
C17 C18 C19 N6 -1.7(10) . . . . ?
N5 C18 C19 N8 -3.0(8) . . . . ?
C17 C18 C19 N8 177.5(6) . . . . ?
C19 N6 C20 N7 -0.7(7) . . . . ?
C19 N6 C20 C21 178.3(6) . . . . ?
N8 N7 C20 N6 0.3(7) . . . . ?
Mn1 N7 C20 N6 -172.7(4) . . . . ?
N8 N7 C20 C21 -178.8(5) . . . . ?
Mn1 N7 C20 C21 8.2(8) . . . . ?
N6 C20 C21 C22 -17.3(9) . . . . ?
N7 C20 C21 C22 161.6(6) . . . . ?
N6 C20 C21 C26 163.1(6) . . . . ?
N7 C20 C21 C26 -18.0(9) . . . . ?
C26 C21 C22 C23 0.1(10) . . . . ?
C20 C21 C22 C23 -179.5(6) . . . . ?
C21 C22 C23 C24 1.9(10) . . . . ?
C22 C23 C24 C25 -1.9(11) . . . . ?
C23 C24 C25 C26 0.0(10) . . . . ?
Mn1 O2 C26 C25 -143.8(5) . . . . ?
Mn1 O2 C26 C21 37.6(8) . . . . ?
C24 C25 C26 O2 -176.6(6) . . . . ?
C24 C25 C26 C21 2.0(10) . . . . ?
C22 C21 C26 O2 176.6(6) . . . . ?
C20 C21 C26 O2 -3.8(9) . . . . ?
C22 C21 C26 C25 -2.1(9) . . . . ?
C20 C21 C26 C25 177.6(5) . . . . ?
Mn2 N9 C30 O8 -154(23) . . . . ?
